data_2200486
loop_
_publ_author_name
'Farah, Abdiaziz A.'
'Zobi, Fabio'
'Stynes, Dennis V.'
'Lough, Alan J.'
'Pietro, William J.'

_publ_section_title
;<i>cis</i>-(2,2'-Bipyridine)bis[2-(2-pyridyl)-4-methoxycarbonylquinoline]ruthenium(II)
 hexafluorophosphate
;
_journal_issue 7
_journal_name_full 'Acta Crystallographica Section E'
_journal_page_first m274
_journal_page_last m276
_journal_paper_doi 10.1107/S1600536801008765
_journal_volume 57
_journal_year 2001
_chemical_formula_iupac '[Ru (C16 H12 N2 O2)2 (C10 H8 N2)](P F6)2'
_chemical_formula_moiety 'C42 H32 N6 O4 Ru 2+, 2P1 F6 1-'
_chemical_formula_sum 'C42 H32 F12 N6 O4 P2 Ru'
_chemical_formula_weight 1075.75
_chemical_name_systematic
;cis-Bis[2-(2-pyridyl)-4-methoxycarbonylquinoline](2,2'-bipyridine)ruthenium(II)
hexafluorophosphate
;
_space_group_IT_number 15
_symmetry_cell_setting monoclinic
_symmetry_space_group_name_Hall '-C 2yc'
_symmetry_space_group_name_H-M 'C 1 2/c 1'
_cell_angle_alpha 90.00
_cell_angle_beta 126.7172(11)
_cell_angle_gamma 90.00
_cell_formula_units_Z 4
_cell_length_a 23.6702(5)
_cell_length_b 13.5602(3)
_cell_length_c 16.6057(4)
_cell_measurement_reflns_used 20509
_cell_measurement_temperature 150.0(10)
_cell_measurement_theta_max 27.48
_cell_measurement_theta_min 2.55
_cell_volume 4272.49(18)
_computing_cell_refinement 'DENZO-SMN (Otwinowski & Minor, 1997)'
_computing_data_collection 'COLLECT (Nonius BV, 2001)'
_computing_data_reduction DENZO-SMN
_computing_molecular_graphics SHELXTL
_computing_publication_material SHELXTL
_computing_structure_refinement SHELXTL
_computing_structure_solution 'SHELXTL (Sheldrick 1999)'
_diffrn_ambient_temperature 150.0(10)
_diffrn_detector_area_resol_mean 9
_diffrn_measured_fraction_theta_full .979
_diffrn_measured_fraction_theta_max .979
_diffrn_measurement_device_type 'Nonius KappaCCD'
_diffrn_measurement_method '\f scans, and \w scans with \k offsets'
_diffrn_radiation_monochromator graphite
_diffrn_radiation_source 'fine-focus sealed tube'
_diffrn_radiation_type MoK\a
_diffrn_radiation_wavelength .71073
_diffrn_reflns_av_R_equivalents .024
_diffrn_reflns_av_sigmaI/netI .0322
_diffrn_reflns_limit_h_max 30
_diffrn_reflns_limit_h_min -30
_diffrn_reflns_limit_k_max 17
_diffrn_reflns_limit_k_min -17
_diffrn_reflns_limit_l_max 17
_diffrn_reflns_limit_l_min -21
_diffrn_reflns_number 15700
_diffrn_reflns_theta_full 27.45
_diffrn_reflns_theta_max 27.45
_diffrn_reflns_theta_min 2.78
_diffrn_standards_decay_% none
_exptl_absorpt_coefficient_mu .546
_exptl_absorpt_correction_T_max .9576
_exptl_absorpt_correction_T_min .8320
_exptl_absorpt_correction_type multi-scan
_exptl_absorpt_process_details '(DENZO-SMN; Otwinowski & Minor, 1997)'
_exptl_crystal_colour dark-red
_exptl_crystal_density_diffrn 1.672
_exptl_crystal_density_meas ?
_exptl_crystal_density_method 'not measured'
_exptl_crystal_description prism
_exptl_crystal_F_000 2160
_exptl_crystal_size_max .35
_exptl_crystal_size_mid .13
_exptl_crystal_size_min .08
_refine_diff_density_max 1.178
_refine_diff_density_min -1.039
_refine_ls_extinction_method none
_refine_ls_goodness_of_fit_ref 1.119
_refine_ls_hydrogen_treatment constr
_refine_ls_matrix_type full
_refine_ls_number_parameters 330
_refine_ls_number_reflns 4797
_refine_ls_number_restraints 34
_refine_ls_restrained_S_all 1.185
_refine_ls_R_factor_all .0493
_refine_ls_R_factor_gt .0426
_refine_ls_shift/su_max .002
_refine_ls_shift/su_mean .000
_refine_ls_structure_factor_coef Fsqd
_refine_ls_weighting_details 'calc w = 1/[\s^2^(Fo^2^)+(0.0477P)^2^+12.6286P] where P = (Fo^2^+2Fc^2^)/3'
_refine_ls_weighting_scheme calc
_refine_ls_wR_factor_ref .1104
_reflns_number_gt 4271
_reflns_number_total 4797
_reflns_threshold_expression I>2\s(I)
_cod_data_source_file na6081.cif
_cod_data_source_block I
_cod_depositor_comments
;
The following automatic conversions were performed:
'_symmetry_cell_setting' value 'Monoclinic' changed to 'monoclinic'
according to '/home/saulius/struct/CIF-dictionaries/cif_core.dic'
dictionary named 'cif_core.dic' version 2.4.1 from 2010-06-29.

Automatic conversion script
Id: cif_fix_enum 1527 2010-12-29 10:47:43Z saulius 

The following automatic conversions were performed:

'_symmetry_cell_setting' value 'Monoclinic' changed to 'monoclinic'
according to /home/saulius/struct/CIF-dictionaries/cif_core.dic
dictionary named 'cif_core.dic' version 2.4.1 from 2010-06-29.

Automatic conversion script
Id: cif_fix_values 1715 2011-07-08 13:25:40Z adriana 

The following automatic conversions were performed:

'_exptl_crystal_density_meas' value 'not measured' was changed to '?'
- the value is perceived as not measured.

Automatic conversion script
Id: cif_fix_values 3008 2015-01-20 13:52:24Z robertas 
;
_cod_original_cell_volume 4272.49(17)
_cod_original_sg_symbol_H-M 'C 2/c'
_cod_database_code 2200486
_cod_database_fobs_code 2200486

loop_
_symmetry_equiv_pos_as_xyz
'x, y, z'
'x, -y, z+1/2'
'x+1/2, y+1/2, z'
'x+1/2, -y+1/2, z+1/2'
'-x, -y, -z'
'-x, y, -z-1/2'
'-x+1/2, -y+1/2, -z'
'-x+1/2, y+1/2, -z-1/2'

loop_
_atom_site_label
_atom_site_fract_x
_atom_site_fract_y
_atom_site_fract_z
_atom_site_U_iso_or_equiv
_atom_site_adp_type
_atom_site_calc_flag
_atom_site_refinement_flags
_atom_site_occupancy
_atom_site_disorder_assembly
_atom_site_disorder_group
_atom_site_type_symbol
Ru1 .0000 .30705(2) .2500 .01905(11) Uani d S 1 . . Ru
N1 .10768(13) .31286(17) .32561(18) .0223(5) Uani d . 1 . . N
N2 .02990(12) .42548(17) .35136(17) .0205(5) Uani d . 1 . . N
N5 .01848(12) .19061(17) .34096(18) .0223(5) Uani d . 1 . . N
C1 .14691(17) .2463(2) .3182(2) .0295(6) Uani d . 1 . . C
H1A .1251 .1874 .2811 .035 Uiso calc R 1 . . H
C2 .21737(18) .2607(3) .3625(3) .0387(8) Uani d . 1 . . C
H2A .2432 .2132 .3545 .046 Uiso calc R 1 . . H
C3 .25027(17) .3447(3) .4185(3) .0398(8) Uani d . 1 . . C
H3A .2987 .3562 .4490 .048 Uiso calc R 1 . . H
C4 .21142(16) .4122(3) .4297(2) .0319(7) Uani d . 1 . . C
H4A .2332 .4698 .4692 .038 Uiso calc R 1 . . H
C5 .14042(15) .3946(2) .3824(2) .0239(6) Uani d . 1 . . C
C6 .09412(15) .4609(2) .3888(2) .0233(6) Uani d . 1 . . C
C7 .11582(16) .5566(2) .4301(2) .0270(6) Uani d . 1 . . C
H7A .1629 .5774 .4606 .032 Uiso calc R 1 . . H
C8 .06843(17) .6199(2) .4260(2) .0298(6) Uani d D 1 A . C
C9 .00096(16) .5841(2) .3898(2) .0292(6) Uani d . 1 . . C
C10 -.05251(18) .6418(3) .3813(3) .0401(8) Uani d . 1 . . C
H10A -.0459 .7108 .3932 .048 Uiso calc R 1 . . H
C11 -.11300(19) .5991(3) .3564(3) .0494(10) Uani d . 1 . . C
H11A -.1489 .6391 .3486 .059 Uiso calc R 1 . . H
C12 -.12319(18) .4964(3) .3420(3) .0430(9) Uani d . 1 . . C
H12A -.1634 .4666 .3315 .052 Uiso calc R 1 . . H
C13 -.07485(17) .4400(3) .3431(2) .0324(7) Uani d . 1 . . C
H13A -.0823 .3710 .3316 .039 Uiso calc R 1 . . H
C14 -.01402(15) .4831(2) .3613(2) .0251(6) Uani d . 1 . . C
C15 .09544(15) .7203(2) .4721(2) .0413(8) Uani d D 1 . . C
O1A .0504(4) .7826(5) .4477(6) .084(3) Uani d PDU .50 A 1 O
O2A .1624(2) .7289(5) .5311(4) .074(3) Uani d PDU .50 A 1 O
C16A .1914(5) .8237(5) .5774(6) .062(4) Uani d PDU .50 A 1 C
H16A .1537 .8731 .5459 .094 Uiso calc PR .50 A 1 H
H16B .2273 .8428 .5684 .094 Uiso calc PR .50 A 1 H
H16C .2129 .8196 .6493 .094 Uiso calc PR .50 A 1 H
O1B .0710(4) .7774(5) .4991(5) .076(2) Uani d PDU .50 A 2 O
O2B .1531(2) .7439(4) .4817(4) .0398(14) Uani d PDU .50 A 2 O
C16B .1860(6) .8381(5) .5268(6) .059(3) Uani d PDU .50 A 2 C
H16D .1728 .8859 .4738 .088 Uiso calc PR .50 A 2 H
H16E .2373 .8303 .5711 .088 Uiso calc PR .50 A 2 H
H16F .1701 .8620 .5659 .088 Uiso calc PR .50 A 2 H
C17 .01197(14) .0993(2) .3024(2) .0225(6) Uani d . 1 . . C
C18 .02780(16) .0150(2) .3596(2) .0275(6) Uani d . 1 . . C
H18A .0233 -.0482 .3317 .033 Uiso calc R 1 . . H
C19 .05006(17) .0238(2) .4574(2) .0308(7) Uani d . 1 . . C
H19A .0615 -.0333 .4976 .037 Uiso calc R 1 . . H
C20 .05562(17) .1167(2) .4962(2) .0315(7) Uani d . 1 . . C
H20A .0702 .1243 .5630 .038 Uiso calc R 1 . . H
C21 .03955(16) .1981(2) .4358(2) .0276(6) Uani d . 1 . . C
H21A .0436 .2619 .4625 .033 Uiso calc R 1 . . H
P1 .32210(5) .45126(8) .20818(8) .0460(3) Uani d . 1 . . P
F1 .29598(16) .3959(3) .2641(3) .1109(15) Uani d . 1 . . F
F2 .28081(16) .3780(2) .1144(2) .0955(12) Uani d . 1 . . F
F3 .25486(12) .5230(2) .1533(2) .0673(8) Uani d . 1 . . F
F4 .36561(14) .5271(2) .29911(18) .0646(7) Uani d . 1 . . F
F5 .38931(13) .38127(18) .26214(18) .0623(7) Uani d . 1 . . F
F6 .34875(12) .50959(18) .15250(17) .0499(5) Uani d . 1 . . F

loop_
_atom_site_aniso_label
_atom_site_aniso_U_11
_atom_site_aniso_U_22
_atom_site_aniso_U_33
_atom_site_aniso_U_12
_atom_site_aniso_U_13
_atom_site_aniso_U_23
Ru1 .02333(17) .01609(16) .02179(17) .000 .01567(14) .000
N1 .0252(12) .0208(11) .0247(12) .0029(9) .0170(10) .0023(9)
N2 .0250(12) .0191(11) .0207(11) .0010(9) .0153(10) -.0009(9)
N5 .0254(12) .0207(11) .0235(12) .0016(9) .0161(10) .0022(9)
C1 .0335(16) .0265(15) .0323(16) .0072(12) .0217(14) .0013(12)
C2 .0339(17) .0411(19) .043(2) .0143(15) .0242(16) .0020(15)
C3 .0253(15) .051(2) .0417(19) .0053(15) .0191(15) -.0009(16)
C4 .0261(15) .0375(17) .0310(16) -.0003(13) .0165(14) -.0032(13)
C5 .0251(14) .0240(14) .0230(14) .0025(11) .0146(12) .0015(11)
C6 .0261(14) .0222(13) .0227(14) .0008(11) .0152(12) -.0001(11)
C7 .0265(14) .0237(14) .0290(15) -.0022(11) .0156(13) -.0023(12)
C8 .0359(16) .0237(14) .0286(16) .0011(12) .0187(14) -.0015(12)
C9 .0305(16) .0292(15) .0267(15) .0051(12) .0164(13) -.0022(12)
C10 .0379(18) .0387(19) .0386(19) .0108(15) .0201(16) -.0084(15)
C11 .0337(19) .063(3) .047(2) .0121(17) .0222(17) -.0164(19)
C12 .0310(17) .064(2) .0403(19) -.0011(16) .0247(16) -.0135(18)
C13 .0310(16) .0401(18) .0306(16) -.0026(13) .0209(14) -.0076(13)
C14 .0262(14) .0284(15) .0227(14) .0039(11) .0157(12) -.0015(11)
C15 .049(2) .0247(16) .052(2) -.0010(15) .0314(19) -.0082(15)
O1A .066(4) .058(4) .103(5) -.006(3) .037(3) -.040(3)
O2A .042(3) .031(3) .066(5) .007(2) -.012(3) -.018(4)
C16A .041(4) .012(3) .065(7) .000(3) -.005(5) -.010(4)
O1B .063(4) .064(4) .109(5) -.026(3) .054(3) -.066(3)
O2B .025(2) .020(2) .042(3) -.0009(19) .003(2) -.003(3)
C16B .046(5) .038(4) .072(7) -.019(4) .024(6) -.011(5)
C17 .0236(13) .0202(13) .0269(15) -.0004(10) .0169(12) .0014(11)
C18 .0312(15) .0217(14) .0337(16) .0014(12) .0216(14) .0023(12)
C19 .0351(16) .0282(16) .0342(17) .0054(13) .0234(15) .0103(13)
C20 .0384(17) .0343(16) .0256(15) .0045(13) .0211(14) .0050(13)
C21 .0347(16) .0268(15) .0246(14) .0017(12) .0195(13) -.0006(12)
P1 .0314(5) .0522(6) .0388(5) -.0050(4) .0126(4) .0164(4)
F1 .0612(18) .154(3) .112(3) .0034(19) .0488(19) .085(3)
F2 .0724(19) .0656(19) .0635(18) -.0253(15) -.0050(15) .0033(14)
F3 .0355(12) .096(2) .0715(17) .0131(12) .0328(12) .0428(15)
F4 .0654(16) .0776(18) .0435(13) .0081(14) .0287(13) .0003(12)
F5 .0522(14) .0529(14) .0510(14) .0084(11) .0143(12) .0092(11)
F6 .0484(12) .0569(14) .0518(13) -.0011(11) .0340(11) .0093(11)

loop_
_atom_type_symbol
_atom_type_description
_atom_type_scat_dispersion_real
_atom_type_scat_dispersion_imag
_atom_type_scat_source
C C .0033 .0016 'International Tables Vol C Tables 4.2.6.8 and 6.1.1.4'
H H .0000 .0000 'International Tables Vol C Tables 4.2.6.8 and 6.1.1.4'
N N .0061 .0033 'International Tables Vol C Tables 4.2.6.8 and 6.1.1.4'
O O .0106 .0060 'International Tables Vol C Tables 4.2.6.8 and 6.1.1.4'
F F .0171 .0103 'International Tables Vol C Tables 4.2.6.8 and 6.1.1.4'
P P .1023 .0942 'International Tables Vol C Tables 4.2.6.8 and 6.1.1.4'
Ru Ru -1.2594 .8363 'International Tables Vol C Tables 4.2.6.8 and 6.1.1.4'

loop_
_geom_angle_atom_site_label_1
_geom_angle_atom_site_label_2
_geom_angle_atom_site_label_3
_geom_angle_site_symmetry_1
_geom_angle_site_symmetry_3
_geom_angle
_geom_angle_publ_flag
N5 Ru1 N5 6_556 . 78.81(13) y
N5 Ru1 N1 6_556 . 96.89(9) y
N5 Ru1 N1 . . 86.50(9) y
N1 Ru1 N1 6_556 . 175.62(13) y
N5 Ru1 N2 6_556 . 174.35(9) y
N5 Ru1 N2 . . 100.15(9) y
N1 Ru1 N2 6_556 . 99.14(9) y
N1 Ru1 N2 . . 77.48(9) y
N2 Ru1 N2 . 6_556 81.42(12) y
C1 N1 C5 . . 118.1(3) y
C1 N1 Ru1 . . 125.8(2) ?
C5 N1 Ru1 . . 116.00(18) y
C6 N2 C14 . . 117.7(2) y
C6 N2 Ru1 . . 112.81(18) ?
C14 N2 Ru1 . . 127.13(19) y
C21 N5 C17 . . 118.7(2) ?
C21 N5 Ru1 . . 125.0(2) y
C17 N5 Ru1 . . 116.23(18) ?
N1 C1 C2 . . 122.3(3) ?
N1 C1 H1A . . 118.8 ?
C2 C1 H1A . . 118.8 ?
C1 C2 C3 . . 119.5(3) ?
C1 C2 H2A . . 120.2 ?
C3 C2 H2A . . 120.2 ?
C2 C3 C4 . . 118.9(3) ?
C2 C3 H3A . . 120.6 ?
C4 C3 H3A . . 120.6 ?
C3 C4 C5 . . 119.2(3) ?
C3 C4 H4A . . 120.4 ?
C5 C4 H4A . . 120.4 ?
N1 C5 C4 . . 122.0(3) ?
N1 C5 C6 . . 114.2(2) ?
C4 C5 C6 . . 123.9(3) ?
N2 C6 C7 . . 122.5(3) ?
N2 C6 C5 . . 115.7(2) ?
C7 C6 C5 . . 121.8(3) ?
C8 C7 C6 . . 119.8(3) ?
C8 C7 H7A . . 120.1 ?
C6 C7 H7A . . 120.1 ?
C7 C8 C9 . . 119.1(3) ?
C7 C8 C15 . . 116.8(3) ?
C9 C8 C15 . . 123.7(3) ?
C8 C9 C10 . . 124.5(3) ?
C8 C9 C14 . . 117.7(3) ?
C10 C9 C14 . . 117.8(3) ?
C11 C10 C9 . . 120.6(3) ?
C11 C10 H10A . . 119.7 ?
C9 C10 H10A . . 119.7 ?
C10 C11 C12 . . 121.0(3) ?
C10 C11 H11A . . 119.5 ?
C12 C11 H11A . . 119.5 ?
C13 C12 C11 . . 119.6(3) ?
C13 C12 H12A . . 120.2 ?
C11 C12 H12A . . 120.2 ?
C12 C13 C14 . . 120.7(3) ?
C12 C13 H13A . . 119.7 ?
C14 C13 H13A . . 119.7 ?
N2 C14 C13 . . 118.9(3) ?
N2 C14 C9 . . 121.8(3) ?
C13 C14 C9 . . 119.3(3) ?
O1B C15 O1A . . 32.9(3) ?
O1B C15 O2A . . 108.0(5) ?
O1A C15 O2A . . 128.8(6) ?
O1B C15 O2B . . 119.7(5) ?
O1A C15 O2B . . 120.5(5) ?
O2A C15 O2B . . 33.1(3) ?
O1B C15 C8 . . 128.3(5) ?
O1A C15 C8 . . 115.8(4) ?
O2A C15 C8 . . 115.3(4) ?
O2B C15 C8 . . 112.1(3) ?
C15 O2A C16A . . 117.8(6) ?
O2A C16A H16A . . 109.5 ?
O2A C16A H16B . . 109.5 ?
H16A C16A H16B . . 109.5 ?
O2A C16A H16C . . 109.5 ?
H16A C16A H16C . . 109.5 ?
H16B C16A H16C . . 109.5 ?
C15 O2B C16B . . 118.3(7) ?
O2B C16B H16D . . 109.5 ?
O2B C16B H16E . . 109.5 ?
H16D C16B H16E . . 109.5 ?
O2B C16B H16F . . 109.5 ?
H16D C16B H16F . . 109.5 ?
H16E C16B H16F . . 109.5 ?
N5 C17 C18 . . 121.3(3) ?
N5 C17 C17 . 6_556 114.27(15) ?
C18 C17 C17 . 6_556 124.38(17) ?
C19 C18 C17 . . 119.4(3) ?
C19 C18 H18A . . 120.3 ?
C17 C18 H18A . . 120.3 ?
C18 C19 C20 . . 119.3(3) ?
C18 C19 H19A . . 120.4 ?
C20 C19 H19A . . 120.4 ?
C21 C20 C19 . . 118.7(3) ?
C21 C20 H20A . . 120.6 ?
C19 C20 H20A . . 120.6 ?
N5 C21 C20 . . 122.6(3) ?
N5 C21 H21A . . 118.7 ?
C20 C21 H21A . . 118.7 ?
F1 P1 F5 . . 89.80(17) ?
F1 P1 F4 . . 90.5(2) ?
F5 P1 F4 . . 89.37(14) ?
F1 P1 F2 . . 93.0(2) ?
F5 P1 F2 . . 90.07(16) ?
F4 P1 F2 . . 176.52(18) ?
F1 P1 F6 . . 178.8(2) ?
F5 P1 F6 . . 90.76(14) ?
F4 P1 F6 . . 88.50(14) ?
F2 P1 F6 . . 88.08(17) ?
F1 P1 F3 . . 91.04(16) ?
F5 P1 F3 . . 179.12(15) ?
F4 P1 F3 . . 90.38(16) ?
F2 P1 F3 . . 90.13(17) ?
F6 P1 F3 . . 88.39(13) ?

loop_
_geom_bond_atom_site_label_1
_geom_bond_atom_site_label_2
_geom_bond_site_symmetry_2
_geom_bond_distance
_geom_bond_publ_flag
Ru1 N5 . 2.043(2) y
Ru1 N1 . 2.062(2) y
Ru1 N2 . 2.119(2) y
N1 C1 . 1.353(4) y
N1 C5 . 1.358(4) y
N2 C6 . 1.341(4) y
N2 C14 . 1.387(4) y
N5 C21 . 1.342(4) y
N5 C17 . 1.360(4) y
C1 C2 . 1.376(5) ?
C1 H1A . .9500 ?
C2 C3 . 1.380(5) ?
C2 H2A . .9500 ?
C3 C4 . 1.385(5) ?
C3 H3A . .9500 ?
C4 C5 . 1.386(4) ?
C4 H4A . .9500 ?
C5 C6 . 1.470(4) ?
C6 C7 . 1.413(4) ?
C7 C8 . 1.381(4) ?
C7 H7A . .9500 ?
C8 C9 . 1.414(4) ?
C8 C15 . 1.505(4) ?
C9 C10 . 1.421(4) ?
C9 C14 . 1.423(4) ?
C10 C11 . 1.359(6) ?
C10 H10A . .9500 ?
C11 C12 . 1.409(6) ?
C11 H11A . .9500 ?
C12 C13 . 1.367(5) ?
C12 H12A . .9500 ?
C13 C14 . 1.409(4) ?
C13 H13A . .9500 ?
C15 O1B . 1.202(5) ?
C15 O1A . 1.223(5) ?
C15 O2A . 1.277(5) ?
C15 O2B . 1.316(4) ?
O2A C16A . 1.444(5) ?
C16A H16A . .9800 ?
C16A H16B . .9800 ?
C16A H16C . .9800 ?
O2B C16B . 1.450(5) ?
C16B H16D . .9800 ?
C16B H16E . .9800 ?
C16B H16F . .9800 ?
C17 C18 . 1.386(4) ?
C17 C17 6_556 1.474(6) ?
C18 C19 . 1.380(4) ?
C18 H18A . .9500 ?
C19 C20 . 1.385(5) ?
C19 H19A . .9500 ?
C20 C21 . 1.384(4) ?
C20 H20A . .9500 ?
C21 H21A . .9500 ?
P1 F1 . 1.579(3) ?
P1 F5 . 1.591(3) ?
P1 F4 . 1.593(3) ?
P1 F2 . 1.596(3) ?
P1 F6 . 1.605(2) ?
P1 F3 . 1.605(3) ?
